data_1517613
loop_
_publ_author_name
'Ping-Shing Cheng'
'Sam C.K. Hau'
'Thomas C.W. Mak'

_publ_section_title
;
 Layer-type organosilver(I) complexes assembled with nitrate and
 functionalized phenylethynide ligands
;
_journal_name_full
;
Inorganica Chimica Acta
;
_journal_page_first 110
_journal_page_last 119
_journal_volume 403
_journal_year 2013
_chemical_formula_moiety 'C18 H8 Ag3 N3 O3'
_chemical_formula_sum 'C18 H8 Ag3 N3 O3'
_chemical_formula_weight 637.88
_space_group_IT_number 15
_symmetry_cell_setting monoclinic
_symmetry_space_group_name_Hall '-C 2yc'
_symmetry_space_group_name_H-M 'C 1 2/c 1'
_atom_sites_solution_hydrogens geom
_atom_sites_solution_primary direct
_atom_sites_solution_secondary difmap
_cell_angle_alpha 90.00
_cell_angle_beta 103.2990(10)
_cell_angle_gamma 90.00
_cell_formula_units_Z 4
_cell_length_a 19.4834(14)
_cell_length_b 13.7283(10)
_cell_length_c 6.8460(5)
_cell_measurement_temperature 150(2)
_cell_volume 1782.0(2)
_computing_cell_refinement SAINT(Bruker,2001)
_computing_data_collection APEX2(Bruker,2003)
_computing_data_reduction APEX2(Bruker,2003)
_computing_molecular_graphics DIAMOND
_computing_publication_material 'SHELXL-97 (Sheldrick, 1997)'
_computing_structure_refinement 'SHELXL-97 (Sheldrick, 1997)'
_computing_structure_solution 'SHELXS-97 (Sheldrick, 1997)'
_diffrn_ambient_temperature 150(2)
_diffrn_measured_fraction_theta_full 1.000
_diffrn_measured_fraction_theta_max 1.000
_diffrn_measurement_device_type 'SMART CCD APEX II'
_diffrn_measurement_method '\w and \f'
_diffrn_radiation_monochromator graphite
_diffrn_radiation_source 'fine-focus sealed tube'
_diffrn_radiation_type MoK\a
_diffrn_radiation_wavelength 0.71073
_diffrn_reflns_av_R_equivalents 0.0398
_diffrn_reflns_av_sigmaI/netI 0.0191
_diffrn_reflns_limit_h_max 23
_diffrn_reflns_limit_h_min -23
_diffrn_reflns_limit_k_max 16
_diffrn_reflns_limit_k_min -16
_diffrn_reflns_limit_l_max 8
_diffrn_reflns_limit_l_min -7
_diffrn_reflns_number 13008
_diffrn_reflns_theta_full 25.50
_diffrn_reflns_theta_max 25.50
_diffrn_reflns_theta_min 1.83
_exptl_absorpt_coefficient_mu 3.288
_exptl_absorpt_correction_T_max 0.7345
_exptl_absorpt_correction_T_min 0.4387
_exptl_absorpt_correction_type multi-scan
_exptl_absorpt_process_details SADABS
_exptl_crystal_colour yellow
_exptl_crystal_density_diffrn 2.378
_exptl_crystal_density_method 'not measured'
_exptl_crystal_description needle
_exptl_crystal_F_000 1208
_exptl_crystal_size_max 0.30
_exptl_crystal_size_mid 0.15
_exptl_crystal_size_min 0.10
_refine_diff_density_max 0.453
_refine_diff_density_min -0.735
_refine_diff_density_rms 0.072
_refine_ls_extinction_method none
_refine_ls_goodness_of_fit_ref 1.080
_refine_ls_hydrogen_treatment constr
_refine_ls_matrix_type full
_refine_ls_number_parameters 124
_refine_ls_number_reflns 1671
_refine_ls_number_restraints 0
_refine_ls_restrained_S_all 1.080
_refine_ls_R_factor_all 0.0201
_refine_ls_R_factor_gt 0.0170
_refine_ls_shift/su_max 0.001
_refine_ls_shift/su_mean 0.000
_refine_ls_structure_factor_coef Fsqd
_refine_ls_weighting_details 'calc w=1/[\s^2^(Fo^2^)+(0.0183P)^2^+3.5231P] where P=(Fo^2^+2Fc^2^)/3'
_refine_ls_weighting_scheme calc
_refine_ls_wR_factor_gt 0.0429
_refine_ls_wR_factor_ref 0.0452
_reflns_number_gt 1546
_reflns_number_total 1671
_reflns_threshold_expression >2sigma(I)
_cod_data_source_file ICA-2013-403-110-119-3.cif
_cod_data_source_block L3
_cod_original_sg_symbol_H-M C2/c
_cod_database_code 1517613

loop_
_symmetry_equiv_pos_as_xyz
'x, y, z'
'-x, y, -z+1/2'
'x+1/2, y+1/2, z'
'-x+1/2, y+1/2, -z+1/2'
'-x, -y, -z'
'x, -y, z-1/2'
'-x+1/2, -y+1/2, -z'
'x+1/2, -y+1/2, z-1/2'

loop_
_atom_site_label
_atom_site_type_symbol
_atom_site_fract_x
_atom_site_fract_y
_atom_site_fract_z
_atom_site_U_iso_or_equiv
_atom_site_adp_type
_atom_site_occupancy
_atom_site_symmetry_multiplicity
_atom_site_calc_flag
_atom_site_refinement_flags
Ag1 Ag 0.403608(10) 0.932718(16) 0.51777(3) 0.03331(8) Uani 1 1 d .
Ag2 Ag 0.5000 0.91260(2) 0.2500 0.02843(9) Uani 1 2 d S
C1 C 0.39032(13) 0.91690(18) 0.1745(4) 0.0261(5) Uani 1 1 d .
C2 C 0.32704(12) 0.90710(17) 0.1208(3) 0.0224(5) Uani 1 1 d .
C3 C 0.25278(12) 0.89005(17) 0.0445(3) 0.0225(5) Uani 1 1 d .
C4 C 0.20405(13) 0.90538(18) 0.1619(4) 0.0288(5) Uani 1 1 d .
H4 H 0.2195 0.9286 0.2955 0.035 Uiso 1 1 calc R
C5 C 0.13279(14) 0.8869(2) 0.0840(5) 0.0378(6) Uani 1 1 d .
H5 H 0.0997 0.8979 0.1642 0.045 Uiso 1 1 calc R
C6 C 0.11000(14) 0.8524(2) -0.1100(5) 0.0407(7) Uani 1 1 d .
H6 H 0.0613 0.8388 -0.1609 0.049 Uiso 1 1 calc R
C7 C 0.15673(13) 0.83724(19) -0.2308(4) 0.0335(6) Uani 1 1 d .
H7 H 0.1404 0.8147 -0.3646 0.040 Uiso 1 1 calc R
C8 C 0.22834(13) 0.85547(17) -0.1537(4) 0.0251(5) Uani 1 1 d .
C9 C 0.27775(13) 0.84179(18) -0.2768(4) 0.0275(5) Uani 1 1 d .
N1 N 0.31757(13) 0.83358(18) -0.3753(3) 0.0368(5) Uani 1 1 d .
O1 O 0.5000 0.8592(2) 0.7500 0.0487(8) Uani 1 2 d S
O2 O 0.47084(11) 0.72287(18) 0.5957(3) 0.0529(6) Uani 1 1 d .
N2 N 0.5000 0.7661(2) 0.7500 0.0322(7) Uani 1 2 d S

loop_
_atom_site_aniso_label
_atom_site_aniso_U_11
_atom_site_aniso_U_22
_atom_site_aniso_U_33
_atom_site_aniso_U_23
_atom_site_aniso_U_13
_atom_site_aniso_U_12
Ag1 0.02766(12) 0.04674(14) 0.02333(12) -0.00531(8) 0.00136(8) -0.00067(8)
Ag2 0.01674(14) 0.04031(17) 0.02480(15) 0.000 -0.00231(10) 0.000
C1 0.0257(14) 0.0321(13) 0.0176(12) -0.0006(9) -0.0012(10) -0.0031(10)
C2 0.0241(13) 0.0248(11) 0.0158(11) 0.0021(9) -0.0008(9) -0.0025(9)
C3 0.0196(11) 0.0182(11) 0.0256(12) 0.0038(9) -0.0029(9) -0.0018(9)
C4 0.0264(13) 0.0244(12) 0.0333(14) -0.0006(10) 0.0020(11) -0.0017(10)
C5 0.0249(13) 0.0370(15) 0.0515(18) -0.0007(13) 0.0088(12) -0.0018(11)
C6 0.0179(12) 0.0424(16) 0.0560(18) -0.0022(14) -0.0037(12) -0.0051(11)
C7 0.0267(13) 0.0307(13) 0.0343(14) -0.0017(11) -0.0110(11) -0.0051(10)
C8 0.0239(12) 0.0190(11) 0.0284(13) 0.0023(9) -0.0022(10) -0.0023(9)
C9 0.0280(13) 0.0266(12) 0.0219(12) -0.0009(10) -0.0068(10) -0.0058(10)
N1 0.0394(13) 0.0403(13) 0.0284(12) -0.0024(10) 0.0031(10) -0.0086(10)
O1 0.0312(15) 0.0368(16) 0.063(2) 0.000 -0.0197(14) 0.000
O2 0.0348(11) 0.0589(14) 0.0541(13) -0.0208(11) -0.0125(10) 0.0047(10)
N2 0.0165(14) 0.0369(18) 0.0385(18) 0.000 -0.0032(13) 0.000

loop_
_atom_type_symbol
_atom_type_description
_atom_type_scat_dispersion_real
_atom_type_scat_dispersion_imag
_atom_type_scat_source
C C 0.0033 0.0016 'International Tables Vol C Tables 4.2.6.8 and 6.1.1.4'
H H 0.0000 0.0000 'International Tables Vol C Tables 4.2.6.8 and 6.1.1.4'
N N 0.0061 0.0033 'International Tables Vol C Tables 4.2.6.8 and 6.1.1.4'
O O 0.0106 0.0060 'International Tables Vol C Tables 4.2.6.8 and 6.1.1.4'
Ag Ag -0.8971 1.1015 'International Tables Vol C Tables 4.2.6.8 and 6.1.1.4'

loop_
_geom_angle_atom_site_label_1
_geom_angle_atom_site_label_2
_geom_angle_atom_site_label_3
_geom_angle
_geom_angle_site_symmetry_1
_geom_angle_site_symmetry_3
C1 Ag1 C1 122.92(7) . 6_576
C1 Ag1 O1 121.57(7) . .
C1 Ag1 O1 102.60(8) 6_576 .
C1 Ag1 N1 109.49(8) . 1_556
C1 Ag1 N1 101.49(9) 6_576 1_556
O1 Ag1 N1 93.13(7) . 1_556
C1 Ag1 Ag2 44.96(6) . .
C1 Ag1 Ag2 121.29(6) 6_576 .
O1 Ag1 Ag2 81.791(9) . .
N1 Ag1 Ag2 137.05(6) 1_556 .
C1 Ag1 Ag2 120.62(6) . 5_676
C1 Ag1 Ag2 43.18(6) 6_576 5_676
O1 Ag1 Ag2 69.49(6) . 5_676
N1 Ag1 Ag2 128.98(5) 1_556 5_676
Ag2 Ag1 Ag2 89.152(8) . 5_676
C1 Ag2 C1 176.75(14) . 2_655
C1 Ag2 Ag1 127.79(7) . 2_655
C1 Ag2 Ag1 51.82(7) 2_655 2_655
C1 Ag2 Ag1 51.82(7) . .
C1 Ag2 Ag1 127.79(7) 2_655 .
Ag1 Ag2 Ag1 169.158(14) 2_655 .
C1 Ag2 Ag1 125.97(7) . 5_676
C1 Ag2 Ag1 51.16(7) 2_655 5_676
Ag1 Ag2 Ag1 81.539(8) 2_655 5_676
Ag1 Ag2 Ag1 90.848(8) . 5_676
C1 Ag2 Ag1 51.16(7) . 6_575
C1 Ag2 Ag1 125.97(7) 2_655 6_575
Ag1 Ag2 Ag1 90.847(8) 2_655 6_575
Ag1 Ag2 Ag1 81.538(8) . 6_575
Ag1 Ag2 Ag1 91.067(12) 5_676 6_575
C2 C1 Ag2 171.3(2) . .
C2 C1 Ag1 100.77(19) . .
Ag2 C1 Ag1 83.22(8) . .
C2 C1 Ag1 99.74(18) . 6_575
Ag2 C1 Ag1 85.65(9) . 6_575
Ag1 C1 Ag1 112.33(10) . 6_575
C1 C2 C3 175.3(3) . .
C4 C3 C8 118.7(2) . .
C4 C3 C2 121.8(2) . .
C8 C3 C2 119.5(2) . .
C5 C4 C3 120.2(3) . .
C5 C4 H4 119.9 . .
C3 C4 H4 119.9 . .
C6 C5 C4 120.1(3) . .
C6 C5 H5 119.9 . .
C4 C5 H5 119.9 . .
C7 C6 C5 121.1(2) . .
C7 C6 H6 119.4 . .
C5 C6 H6 119.4 . .
C6 C7 C8 119.1(2) . .
C6 C7 H7 120.4 . .
C8 C7 H7 120.4 . .
C7 C8 C3 120.7(2) . .
C7 C8 C9 120.2(2) . .
C3 C8 C9 119.1(2) . .
N1 C9 C8 178.1(3) . .
C9 N1 Ag1 137.7(2) . 1_554
N2 O1 Ag1 115.02(6) . 2_656
N2 O1 Ag1 115.02(6) . .
Ag1 O1 Ag1 129.96(13) 2_656 .
O2 N2 O2 122.4(4) . 2_656
O2 N2 O1 118.82(18) . .
O2 N2 O1 118.82(18) 2_656 .

loop_
_geom_bond_atom_site_label_1
_geom_bond_atom_site_label_2
_geom_bond_distance
_geom_bond_site_symmetry_2
Ag1 C1 2.314(2) .
Ag1 C1 2.368(2) 6_576
Ag1 O1 2.3876(13) .
Ag1 N1 2.401(2) 1_556
Ag1 Ag2 2.9237(3) .
Ag1 Ag2 3.0316(3) 5_676
Ag2 C1 2.081(2) .
Ag2 C1 2.081(2) 2_655
Ag2 Ag1 2.9236(3) 2_655
Ag2 Ag1 3.0316(3) 5_676
Ag2 Ag1 3.0316(3) 6_575
C1 C2 1.210(3) .
C1 Ag1 2.368(2) 6_575
C2 C3 1.440(3) .
C3 C4 1.394(4) .
C3 C8 1.413(3) .
C4 C5 1.391(4) .
C4 H4 0.9500 .
C5 C6 1.384(4) .
C5 H5 0.9500 .
C6 C7 1.379(4) .
C6 H6 0.9500 .
C7 C8 1.396(3) .
C7 H7 0.9500 .
C8 C9 1.430(4) .
C9 N1 1.144(3) .
N1 Ag1 2.401(2) 1_554
O1 N2 1.278(4) .
O1 Ag1 2.3876(13) 2_656
O2 N2 1.230(3) .
N2 O2 1.230(3) 2_656

loop_
_geom_torsion_atom_site_label_1
_geom_torsion_atom_site_label_2
_geom_torsion_atom_site_label_3
_geom_torsion_atom_site_label_4
_geom_torsion
_geom_torsion_site_symmetry_1
_geom_torsion_site_symmetry_4
C1 Ag1 Ag2 C1 -106.94(10) 6_576 .
O1 Ag1 Ag2 C1 153.25(11) . .
N1 Ag1 Ag2 C1 67.49(12) 1_556 .
Ag2 Ag1 Ag2 C1 -137.36(9) 5_676 .
C1 Ag1 Ag2 C1 175.90(17) . 2_655
C1 Ag1 Ag2 C1 68.96(13) 6_576 2_655
O1 Ag1 Ag2 C1 -30.85(11) . 2_655
N1 Ag1 Ag2 C1 -116.61(12) 1_556 2_655
Ag2 Ag1 Ag2 C1 38.54(9) 5_676 2_655
C1 Ag1 Ag2 Ag1 92.19(9) . 2_655
C1 Ag1 Ag2 Ag1 -14.75(7) 6_576 2_655
O1 Ag1 Ag2 Ag1 -114.56(6) . 2_655
N1 Ag1 Ag2 Ag1 159.68(8) 1_556 2_655
Ag2 Ag1 Ag2 Ag1 -45.165(6) 5_676 2_655
C1 Ag1 Ag2 Ag1 137.36(9) . 5_676
C1 Ag1 Ag2 Ag1 30.41(7) 6_576 5_676
O1 Ag1 Ag2 Ag1 -69.39(6) . 5_676
N1 Ag1 Ag2 Ag1 -155.15(8) 1_556 5_676
Ag2 Ag1 Ag2 Ag1 0.0 5_676 5_676
C1 Ag1 Ag2 Ag1 46.40(9) . 6_575
C1 Ag1 Ag2 Ag1 -60.54(7) 6_576 6_575
O1 Ag1 Ag2 Ag1 -160.35(7) . 6_575
N1 Ag1 Ag2 Ag1 113.90(8) 1_556 6_575
Ag2 Ag1 Ag2 Ag1 -90.954(12) 5_676 6_575
C1 Ag2 C1 C2 157.7(14) 2_655 .
Ag1 Ag2 C1 C2 75.8(14) 2_655 .
Ag1 Ag2 C1 C2 -117.9(15) . .
Ag1 Ag2 C1 C2 -174.8(14) 5_676 .
Ag1 Ag2 C1 C2 128.9(15) 6_575 .
C1 Ag2 C1 Ag1 -84.39(5) 2_655 .
Ag1 Ag2 C1 Ag1 -166.24(2) 2_655 .
Ag1 Ag2 C1 Ag1 -56.81(9) 5_676 .
Ag1 Ag2 C1 Ag1 -113.12(9) 6_575 .
C1 Ag2 C1 Ag1 28.73(6) 2_655 6_575
Ag1 Ag2 C1 Ag1 -53.12(10) 2_655 6_575
Ag1 Ag2 C1 Ag1 113.12(9) . 6_575
Ag1 Ag2 C1 Ag1 56.31(9) 5_676 6_575
C1 Ag1 C1 C2 -84.64(19) 6_576 .
O1 Ag1 C1 C2 140.69(17) . .
N1 Ag1 C1 C2 34.1(2) 1_556 .
Ag2 Ag1 C1 C2 172.2(2) . .
Ag2 Ag1 C1 C2 -135.87(16) 5_676 .
C1 Ag1 C1 Ag2 103.14(13) 6_576 .
O1 Ag1 C1 Ag2 -31.53(12) . .
N1 Ag1 C1 Ag2 -138.11(8) 1_556 .
Ag2 Ag1 C1 Ag2 51.91(9) 5_676 .
C1 Ag1 C1 Ag1 20.7(2) 6_576 6_575
O1 Ag1 C1 Ag1 -113.98(11) . 6_575
N1 Ag1 C1 Ag1 139.44(10) 1_556 6_575
Ag2 Ag1 C1 Ag1 -82.45(10) . 6_575
Ag2 Ag1 C1 Ag1 -30.54(12) 5_676 6_575
Ag2 C1 C2 C3 -28(4) . .
Ag1 C1 C2 C3 -145(3) . .
Ag1 C1 C2 C3 100(3) 6_575 .
C1 C2 C3 C4 157(3) . .
C1 C2 C3 C8 -22(3) . .
C8 C3 C4 C5 -0.1(4) . .
C2 C3 C4 C5 -179.1(2) . .
C3 C4 C5 C6 0.5(4) . .
C4 C5 C6 C7 -1.1(4) . .
C5 C6 C7 C8 1.2(4) . .
C6 C7 C8 C3 -0.7(4) . .
C6 C7 C8 C9 -179.0(2) . .
C4 C3 C8 C7 0.2(4) . .
C2 C3 C8 C7 179.3(2) . .
C4 C3 C8 C9 178.5(2) . .
C2 C3 C8 C9 -2.4(3) . .
C7 C8 C9 N1 112(8) . .
C3 C8 C9 N1 -66(8) . .
C8 C9 N1 Ag1 12(8) . 1_554
C1 Ag1 O1 N2 -65.90(8) . .
C1 Ag1 O1 N2 151.81(6) 6_576 .
N1 Ag1 O1 N2 49.30(6) 1_556 .
Ag2 Ag1 O1 N2 -87.822(12) . .
Ag2 Ag1 O1 N2 180.0 5_676 .
C1 Ag1 O1 Ag1 114.10(8) . 2_656
C1 Ag1 O1 Ag1 -28.18(6) 6_576 2_656
N1 Ag1 O1 Ag1 -130.70(6) 1_556 2_656
Ag2 Ag1 O1 Ag1 92.179(12) . 2_656
Ag2 Ag1 O1 Ag1 0.0 5_676 2_656
Ag1 O1 N2 O2 -153.21(12) 2_656 .
Ag1 O1 N2 O2 26.79(12) . .
Ag1 O1 N2 O2 26.79(12) 2_656 2_656
Ag1 O1 N2 O2 -153.21(12) . 2_656
